data_4321622
loop_
_publ_author_name
'Paul S. Donnelly'
'Jack M. Harrowfield'
'Brian W. Skelton'
'Allan H. White'

_publ_contact_author_address
;
   Department of Chemistry
   University of Western Australia
   Nedlands
   Western Australia 6907
   Australia
;
_publ_contact_author_email bws@crystal.uwa.edu.au
_publ_contact_author_fax (+61)_08_9380_1118
_publ_contact_author_name 'Skelton, B. W.'
_publ_contact_author_phone (+61)_08-9380_3481
_publ_section_title
;
 Carboxymethylation of Cage Amines: Control of Alkylation by Metal Ion
 Coordination
;
_journal_name_full 'Inorganic Chemistry'
_journal_page_first 5817
_journal_page_last 5830
_journal_paper_doi 10.1021/ic000346a
_journal_volume 39
_journal_year 2000
_chemical_formula_sum 'C18 H50 Cl Co N8 O17 S2'
_chemical_formula_weight 809.16
_space_group_IT_number 2
_symmetry_cell_setting triclinic
_symmetry_space_group_name_Hall '-P 1'
_symmetry_space_group_name_H-M 'P -1'
_cell_angle_alpha 115.99(3)
_cell_angle_beta 103.40(2)
_cell_angle_gamma 92.050(10)
_cell_formula_units_Z 2
_cell_length_a 17.937(2)
_cell_length_b 10.278(3)
_cell_length_c 10.058(4)
_cell_measurement_reflns_used 8
_cell_measurement_temperature 293
_cell_measurement_theta_max 22.9
_cell_measurement_theta_min 19.0
_cell_volume 1601.2(9)
_computing_cell_refinement 'Enraf-Nonius software'
_computing_data_collection 'Enraf-Nonius software'
_computing_data_reduction 'xtal ADDREF'
_computing_molecular_graphics xtal
_computing_publication_material 'xtal BONDLA CIFIO'
_computing_structure_refinement xtal
_computing_structure_solution xtal
_diffrn_ambient_temperature 293
_diffrn_measurement_device_type
;
  CAD4 diffractometer               
;
_diffrn_measurement_method '2\q-\w scans'
_diffrn_radiation_detector 'single counter'
_diffrn_radiation_monochromator graphite
_diffrn_radiation_source 'sealed tube'
_diffrn_radiation_type 'Mo K\a'
_diffrn_radiation_wavelength .71073
_diffrn_reflns_av_R_equivalents .009
_diffrn_reflns_av_sigmaI/netI .043
_diffrn_reflns_limit_h_max 23
_diffrn_reflns_limit_h_min -22
_diffrn_reflns_limit_k_max 13
_diffrn_reflns_limit_k_min -11
_diffrn_reflns_limit_l_max 0
_diffrn_reflns_limit_l_min -13
_diffrn_reflns_number 7323
_diffrn_reflns_theta_max 27.47
_diffrn_reflns_theta_min 2.23
_diffrn_standards_decay_% 0
_diffrn_standards_interval_time 60
_diffrn_standards_number 8
_exptl_absorpt_coefficient_mu .837
_exptl_absorpt_correction_T_max .83
_exptl_absorpt_correction_T_min .79
_exptl_absorpt_correction_type gaussian
_exptl_absorpt_process_details
;
 XTAL absorb               
;
_exptl_crystal_colour orange
_exptl_crystal_density_diffrn 1.678
_exptl_crystal_description prism
_exptl_crystal_F_000 852
_exptl_crystal_size_max 0.42
_exptl_crystal_size_mid 0.35
_exptl_crystal_size_min 0.32
_refine_diff_density_max .674
_refine_diff_density_min -.975
_refine_ls_extinction_coef 1991(289)
_refine_ls_extinction_expression Eq22_p292_"Cryst._Comp."_Munksgaard_1970
_refine_ls_extinction_method Zachariasen
_refine_ls_goodness_of_fit_all 1.771
_refine_ls_goodness_of_fit_ref 1.771
_refine_ls_hydrogen_treatment refall
_refine_ls_matrix_type 'full matrix'
_refine_ls_number_constraints 0
_refine_ls_number_parameters 625
_refine_ls_number_reflns 5051
_refine_ls_number_restraints 0
_refine_ls_R_factor_all .077
_refine_ls_R_factor_gt .049
_refine_ls_shift/su_max .098
_refine_ls_shift/su_mean .004
_refine_ls_structure_factor_coef F
_refine_ls_weighting_scheme sigma
_refine_ls_wR_factor_all .056
_refine_ls_wR_factor_ref .05
_reflns_d_resolution_high .77
_reflns_d_resolution_low 9.124
_reflns_limit_h_max 23
_reflns_limit_h_min 0
_reflns_limit_k_max 13
_reflns_limit_k_min -13
_reflns_limit_l_max 12
_reflns_limit_l_min -13
_reflns_number_gt 7312
_reflns_number_total 7312
_reflns_threshold_expression 'I    > 3.00 sig(I   )'
_cod_data_source_file ic000346a_02.cif
_cod_data_source_block pd50
_cod_original_sg_symbol_Hall -p_1
_cod_original_formula_sum 'C18 H50 Cl1 Co1 N8 O17 S2'
_cod_database_code 4321622

loop_
_symmetry_equiv_pos_as_xyz
+x,+y,+z
-x,-y,-z

loop_
_atom_site_label
_atom_site_fract_x
_atom_site_fract_y
_atom_site_fract_z
_atom_site_U_iso_or_equiv
_atom_site_adp_type
_atom_site_calc_flag
_atom_site_calc_attached_atom
_atom_site_occupancy
_atom_site_disorder_assembly
_atom_site_disorder_group
Co .74181(3) .95072(6) .70470(6) .0158(2) Uani ? ? 1.00000 ? ?
N0 .5423(2) .7060(4) .7589(4) .0233(15) Uani ? ? 1.00000 ? ?
C01 .5449(3) .7358(5) .9203(5) .0264(18) Uani ? ? 1.00000 ? ?
C02 .4764(3) .6449(5) .9191(6) .0315(19) Uani ? ? 1.00000 ? ?
O1 .43223(19) .5496(4) .8088(4) .0451(16) Uani ? ? 1.00000 ? ?
O2 .4778(2) .6882(4) 1.0652(4) .0471(18) Uani ? ? 1.00000 ? ?
C1 .6086(2) .7914(4) .7439(5) .0214(15) Uani ? ? 1.00000 ? ?
C2a .5940(3) .9498(5) .7961(6) .0257(18) Uani ? ? 1.00000 ? ?
N3a .6612(2) 1.0451(4) .8022(4) .0218(14) Uani ? ? 1.00000 ? ?
C4a .7015(3) 1.1582(5) .9614(5) .0273(18) Uani ? ? 1.00000 ? ?
C4a' .7722(3) 1.2346(4) .9509(5) .0235(16) Uani ? ? 1.00000 ? ?
N3a' .8170(2) 1.1188(4) .8759(4) .0195(13) Uani ? ? 1.00000 ? ?
C2a' .8847(3) 1.1765(5) .8430(5) .0253(17) Uani ? ? 1.00000 ? ?
C2b .6047(3) .7159(5) .5726(5) .0260(17) Uani ? ? 1.00000 ? ?
N3b .6616(2) .7944(4) .5352(4) .0213(14) Uani ? ? 1.00000 ? ?
C4b .6235(3) .8515(6) .4269(6) .0305(18) Uani ? ? 1.00000 ? ?
C4b' .6886(3) .9399(5) .4153(5) .0296(19) Uani ? ? 1.00000 ? ?
N3b' .7307(2) 1.0515(4) .5745(4) .0210(14) Uani ? ? 1.00000 ? ?
C2b' .8015(3) 1.1383(5) .5839(6) .0253(18) Uani ? ? 1.00000 ? ?
C2c .6835(2) .7807(5) .8448(5) .0243(17) Uani ? ? 1.00000 ? ?
N3c .75427(19) .8361(4) .8203(4) .0194(13) Uani ? ? 1.00000 ? ?
C4c .8003(3) .7190(5) .7491(6) .0264(18) Uani ? ? 1.00000 ? ?
C4c' .8654(3) .7895(5) .7197(6) .0260(18) Uani ? ? 1.00000 ? ?
N3c' .82784(19) .8600(4) .6246(4) .0192(13) Uani ? ? 1.00000 ? ?
C2c' .8848(3) .9505(4) .6009(5) .0232(17) Uani ? ? 1.00000 ? ?
C1' .8760(2) 1.1122(4) .6705(5) .0196(15) Uani ? ? 1.00000 ? ?
N0' .9442(2) 1.1869(4) .6510(5) .0232(14) Uani ? ? 1.00000 ? ?
C01' .9485(3) 1.3475(5) .6998(6) .034(2) Uani ? ? 1.00000 ? ?
C02' 1.0166(3) 1.3993(5) .6616(5) .033(2) Uani ? ? 1.00000 ? ?
O1' 1.0592(2) 1.3214(3) .6017(4) .0490(17) Uani ? ? 1.00000 ? ?
O2' 1.0209(3) 1.5403(4) .7032(5) .057(2) Uani ? ? 1.00000 ? ?
S1 .88470(6) .94708(12) 1.18800(12) .0264(4) Uani ? ? 1.00000 ? ?
O11 .8095(2) .8751(4) 1.1712(5) .064(2) Uani ? ? 1.00000 ? ?
O12 .9210(2) 1.0555(4) 1.3462(4) .0604(18) Uani ? ? 1.00000 ? ?
O13 .8747(3) 1.0220(4) 1.0938(5) .072(2) Uani ? ? 1.00000 ? ?
O14 .9364(2) .8405(4) 1.1400(5) .0576(18) Uani ? ? 1.00000 ? ?
S2 .62270(6) 1.36643(11) .70016(13) .0240(4) Uani ? ? 1.00000 ? ?
O21 .56983(17) 1.4212(3) .6089(4) .0329(13) Uani ? ? 1.00000 ? ?
O22 .62079(18) 1.4464(3) .8629(4) .0350(14) Uani ? ? 1.00000 ? ?
O23 .59867(18) 1.2086(3) .6431(4) .0354(14) Uani ? ? 1.00000 ? ?
O24 .70232(17) 1.3946(4) .6948(4) .0390(14) Uani ? ? 1.00000 ? ?
Cl .59537(7) 1.11395(12) 1.20321(14) .0361(5) Uani ? ? 1.00000 ? ?
O01 .7300(2) 1.3594(4) .4206(5) .0442(17) Uani ? ? 1.00000 ? ?
O02 .8713(3) 1.3299(5) .3480(7) .066(2) Uani ? ? 1.00000 ? ?
O03 .7487(2) .5962(4) .3642(4) .0388(16) Uani ? ? 1.00000 ? ?
O04 .8880(3) .5384(5) .9876(6) .074(3) Uani ? ? 1.00000 ? ?
O05 .7529(3) .5923(5) 1.0966(5) .061(2) Uani ? ? 1.00000 ? ?
H0A .500(2) .726(4) .719(4) .016(11) Uiso ? ? 1.00000 ? ?
H0B .542(3) .599(6) .696(6) .058(16) Uiso ? ? 1.00000 ? ?
H01A .595(2) .718(4) .973(5) .031(12) Uiso ? ? 1.00000 ? ?
H01B .551(3) .842(6) .994(6) .058(16) Uiso ? ? 1.00000 ? ?
H2 .445(3) .639(6) 1.064(7) .07(2) Uiso ? ? 1.00000 ? ?
H2aA .549(2) .949(4) .726(4) .009(9) Uiso ? ? 1.00000 ? ?
H2aB .590(2) .997(4) .902(5) .023(11) Uiso ? ? 1.00000 ? ?
H3a .640(2) 1.082(4) .760(5) .020(12) Uiso ? ? 1.00000 ? ?
H4aA .663(2) 1.224(4) .998(5) .028(12) Uiso ? ? 1.00000 ? ?
H4aB .714(3) 1.110(5) 1.023(5) .044(14) Uiso ? ? 1.00000 ? ?
H4a'A .800(2) 1.310(5) 1.055(5) .030(12) Uiso ? ? 1.00000 ? ?
H4a'B .755(2) 1.284(4) .896(5) .020(11) Uiso ? ? 1.00000 ? ?
H3a' .835(2) 1.095(5) .937(5) .027(13) Uiso ? ? 1.00000 ? ?
H2a'A .930(2) 1.149(4) .890(5) .025(11) Uiso ? ? 1.00000 ? ?
H2a'B .886(2) 1.278(4) .885(4) .017(10) Uiso ? ? 1.00000 ? ?
H2bA .616(2) .617(4) .539(4) .020(11) Uiso ? ? 1.00000 ? ?
H2bB .552(2) .703(4) .507(4) .019(10) Uiso ? ? 1.00000 ? ?
H3b .680(3) .734(5) .485(5) .028(14) Uiso ? ? 1.00000 ? ?
H4bA .595(2) .767(5) .333(5) .030(12) Uiso ? ? 1.00000 ? ?
H4bB .587(2) .915(4) .471(4) .016(10) Uiso ? ? 1.00000 ? ?
H4b'A .670(2) .983(4) .353(5) .026(11) Uiso ? ? 1.00000 ? ?
H4b'B .723(3) .887(5) .363(5) .043(14) Uiso ? ? 1.00000 ? ?
H3b' .703(3) 1.104(5) .599(5) .030(14) Uiso ? ? 1.00000 ? ?
H2b'A .803(2) 1.112(4) .485(5) .029(12) Uiso ? ? 1.00000 ? ?
H2b'B .796(2) 1.239(5) .638(5) .030(12) Uiso ? ? 1.00000 ? ?
H2cA .686(2) .839(4) .959(5) .025(11) Uiso ? ? 1.00000 ? ?
H2cB .684(2) .684(5) .816(5) .032(12) Uiso ? ? 1.00000 ? ?
H3c .786(3) .903(5) .914(5) .037(14) Uiso ? ? 1.00000 ? ?
H4cA .822(2) .683(5) .816(5) .037(13) Uiso ? ? 1.00000 ? ?
H4cB .764(2) .646(4) .657(4) .015(10) Uiso ? ? 1.00000 ? ?
H4c'A .899(2) .862(4) .812(5) .016(10) Uiso ? ? 1.00000 ? ?
H4c'B .899(3) .722(5) .666(6) .053(15) Uiso ? ? 1.00000 ? ?
H3c' .807(2) .793(4) .539(5) .021(12) Uiso ? ? 1.00000 ? ?
H2c'A .935(2) .946(4) .644(5) .023(11) Uiso ? ? 1.00000 ? ?
H2c'B .874(2) .914(4) .495(5) .015(10) Uiso ? ? 1.00000 ? ?
H0'A .988(2) 1.174(4) .707(5) .025(12) Uiso ? ? 1.00000 ? ?
H0'B .939(2) 1.133(4) .541(5) .023(11) Uiso ? ? 1.00000 ? ?
H01'A .903(3) 1.370(6) .647(6) .07(2) Uiso ? ? 1.00000 ? ?
H01'B .955(3) 1.408(5) .816(5) .041(14) Uiso ? ? 1.00000 ? ?
H2' 1.062(4) 1.581(7) .701(7) .09(2) Uiso ? ? 1.00000 ? ?
H01a .724(4) 1.377(7) .500(8) .08(3) Uiso ? ? 1.00000 ? ?
H01b .688(4) 1.293(7) .340(8) .10(3) Uiso ? ? 1.00000 ? ?
H02A .830(3) 1.337(6) .379(7) .06(2) Uiso ? ? 1.00000 ? ?
H02B .877(4) 1.250(8) .317(8) .10(3) Uiso ? ? 1.00000 ? ?
H03A .744(3) .584(5) .269(6) .040(15) Uiso ? ? 1.00000 ? ?
H03B .739(3) .517(6) .358(6) .06(2) Uiso ? ? 1.00000 ? ?
H04A .910(3) .619(6) 1.023(6) .046(18) Uiso ? ? 1.00000 ? ?
H04B .840(5) .543(9) 1.014(10) .14(4) Uiso ? ? 1.00000 ? ?
H05A .693(4) .551(9) .998(9) .18(4) Uiso ? ? 1.00000 ? ?
H05B .753(4) .674(7) 1.110(8) .09(3) Uiso ? ? 1.00000 ? ?

loop_
_atom_site_aniso_label
_atom_site_aniso_U_11
_atom_site_aniso_U_22
_atom_site_aniso_U_33
_atom_site_aniso_U_12
_atom_site_aniso_U_13
_atom_site_aniso_U_23
Co .0176(3) .0145(3) .0193(3) .0046(2) .0069(2) .0103(2)
N0 .021(2) .023(2) .031(2) .0051(16) .0097(16) .0162(18)
C01 .026(2) .026(2) .031(3) .0009(19) .010(2) .015(2)
C02 .029(2) .032(3) .043(3) .007(2) .013(2) .024(2)
O1 .042(2) .043(2) .050(2) -.0080(17) .0127(18) .0222(19)
O2 .050(2) .055(2) .043(2) -.008(2) .0212(19) .025(2)
C1 .019(2) .018(2) .029(2) .0023(16) .0086(18) .0119(18)
C2a .025(2) .020(2) .039(3) .0057(18) .015(2) .017(2)
N3a .026(2) .0189(18) .030(2) .0081(15) .0124(16) .0166(17)
C4a .034(3) .025(2) .028(2) .009(2) .018(2) .011(2)
C4a' .031(2) .017(2) .023(2) .0050(18) .012(2) .0068(19)
N3a' .0235(19) .0175(17) .024(2) .0049(14) .0096(15) .0133(16)
C2a' .027(2) .023(2) .026(2) -.0020(19) .011(2) .010(2)
C2b .025(2) .025(2) .025(2) -.0046(19) .007(2) .009(2)
N3b .0233(19) .0192(18) .023(2) .0036(15) .0068(16) .0112(16)
C4b .027(2) .037(3) .028(3) .002(2) -.003(2) .021(2)
C4b' .034(3) .033(3) .023(2) .004(2) .002(2) .018(2)
N3b' .0197(19) .027(2) .027(2) .0092(16) .0120(16) .0183(17)
C2b' .027(2) .025(2) .035(3) .0048(19) .012(2) .021(2)
C2c .026(2) .023(2) .032(3) .0035(18) .011(2) .018(2)
N3c .0215(18) .0187(17) .0208(19) .0034(14) .0058(15) .0114(15)
C4c .031(2) .025(2) .035(3) .013(2) .014(2) .021(2)
C4c' .024(2) .027(2) .036(3) .010(2) .010(2) .020(2)
N3c' .0225(18) .0151(17) .0205(19) .0028(14) .0054(15) .0088(16)
C2c' .023(2) .019(2) .029(3) .0040(18) .012(2) .009(2)
C1' .021(2) .018(2) .025(2) .0034(16) .0111(17) .0116(18)
N0' .026(2) .0186(18) .029(2) .0032(15) .0131(17) .0125(17)
C01' .042(3) .021(2) .047(3) .005(2) .025(3) .015(2)
C02' .040(3) .024(2) .038(3) -.000(2) .016(2) .015(2)
O1' .051(2) .0326(19) .075(3) .0093(17) .042(2) .023(2)
O2' .069(3) .028(2) .094(3) .0077(19) .051(3) .031(2)
S1 .0263(6) .0276(6) .0251(6) .0039(5) .0032(5) .0138(5)
O11 .033(2) .053(2) .093(3) -.0015(18) .019(2) .022(2)
O12 .058(2) .078(3) .023(2) -.015(2) .0089(18) .006(2)
O13 .105(3) .062(3) .058(3) .003(2) -.008(2) .051(2)
O14 .038(2) .040(2) .092(3) .0155(17) .019(2) .027(2)
S2 .0268(6) .0202(5) .0313(6) .0076(4) .0116(5) .0152(5)
O21 .0324(17) .0249(16) .045(2) .0084(13) .0069(15) .0204(15)
O22 .043(2) .0306(17) .0359(19) .0017(15) .0198(16) .0148(15)
O23 .053(2) .0185(15) .040(2) .0092(14) .0126(16) .0170(15)
O24 .0298(18) .051(2) .044(2) .0120(16) .0163(16) .0251(18)
Cl .0379(7) .0345(6) .0409(7) .0117(5) .0130(5) .0203(6)
O01 .049(2) .043(2) .046(3) -.0027(18) .016(2) .024(2)
O02 .065(3) .037(2) .115(4) .012(2) .052(3) .039(3)
O03 .053(2) .0250(19) .033(2) .0020(16) .0160(18) .0076(17)
O04 .096(4) .034(3) .092(4) .014(3) .050(3) .017(3)
O05 .082(3) .049(3) .046(3) -.009(2) .008(2) .021(2)

loop_
_atom_type_symbol
_atom_type_description
_atom_type_oxidation_number
_atom_type_number_in_cell
_atom_type_scat_dispersion_real
_atom_type_scat_dispersion_imag
_atom_type_scat_source
C ? 0 36 .002014 .002014 'Int Tables Vol IV Tables 2.2B and 2.3.1'
O ? 0 34 .007996 .005981 'Int Tables Vol IV Tables 2.2B and 2.3.1'
H ? 0 100 0 0 'Int Tables Vol IV Tables 2.2B and 2.3.1'
Co ? 0 2 .299011 .973022 'Int Tables Vol IV Tables 2.2B and 2.3.1'
Cl ? 0 2 .132019 .158997 'Int Tables Vol IV Tables 2.2B and 2.3.1'
S ? 0 4 .109985 .124023 'Int Tables Vol IV Tables 2.2B and 2.3.1'
N ? 0 16 .004028 .002991 'Int Tables Vol IV Tables 2.2B and 2.3.1'

loop_
_diffrn_attenuator_code
_diffrn_attenuator_scale
? ?

loop_
_geom_angle_atom_site_label_1
_geom_angle_atom_site_label_2
_geom_angle_atom_site_label_3
_geom_angle_site_symmetry_1
_geom_angle_site_symmetry_2
_geom_angle_site_symmetry_3
_geom_angle
_geom_angle_publ_flag
N3a Co N3a' . . . 86.30(14) ?
N3a Co N3b . . . 90.17(14) ?
N3a Co N3b' . . . 93.14(18) ?
N3a Co N3c . . . 90.64(18) ?
N3a Co N3c' . . . 175.19(15) ?
N3a' Co N3b . . . 175.63(16) ?
N3a' Co N3b' . . . 91.04(16) ?
N3a' Co N3c . . . 91.97(16) ?
N3a' Co N3c' . . . 90.26(14) ?
N3b Co N3b' . . . 86.58(17) ?
N3b Co N3c . . . 90.64(16) ?
N3b Co N3c' . . . 93.41(14) ?
N3b' Co N3c . . . 175.31(14) ?
N3b' Co N3c' . . . 90.27(18) ?
N3c Co N3c' . . . 86.12(17) ?
C01 N0 C1 . . . 115.4(3) ?
C01 N0 H0A . . . 109(3) ?
C01 N0 H0B . . . 109(4) ?
C1 N0 H0A . . . 107(3) ?
C1 N0 H0B . . . 109(3) ?
H0A N0 H0B . . . 107(4) ?
N0 C01 C02 . . . 110.1(3) ?
N0 C01 H01A . . . 111(3) ?
N0 C01 H01B . . . 114(4) ?
C02 C01 H01A . . . 111(3) ?
C02 C01 H01B . . . 113(3) ?
H01A C01 H01B . . . 97(4) ?
C01 C02 O1 . . . 126.1(5) ?
C01 C02 O2 . . . 106.8(3) ?
O1 C02 O2 . . . 127.0(6) ?
C02 O2 H2 . . . 107(4) ?
N0 C1 C2a . . . 108.2(4) ?
N0 C1 C2b . . . 105.2(3) ?
N0 C1 C2c . . . 107.0(4) ?
C2a C1 C2b . . . 111.0(4) ?
C2a C1 C2c . . . 112.1(3) ?
C2b C1 C2c . . . 112.9(4) ?
C1 C2a N3a . . . 111.5(4) ?
C1 C2a H2aA . . . 108(2) ?
C1 C2a H2aB . . . 112(3) ?
N3a C2a H2aA . . . 110(3) ?
N3a C2a H2aB . . . 103(2) ?
H2aA C2a H2aB . . . 112(3) ?
Co N3a C2a . . . 118.7(3) ?
Co N3a C4a . . . 107.3(3) ?
Co N3a H3a . . . 111(4) ?
C2a N3a C4a . . . 112.7(4) ?
C2a N3a H3a . . . 99(4) ?
C4a N3a H3a . . . 108(3) ?
N3a C4a C4a' . . . 106.5(4) ?
N3a C4a H4aA . . . 106(2) ?
N3a C4a H4aB . . . 108(2) ?
C4a' C4a H4aA . . . 114(3) ?
C4a' C4a H4aB . . . 113(3) ?
H4aA C4a H4aB . . . 108(4) ?
C4a C4a' N3a' . . . 106.6(4) ?
C4a C4a' H4a'A . . . 108(3) ?
C4a C4a' H4a'B . . . 108(3) ?
N3a' C4a' H4a'A . . . 115(3) ?
N3a' C4a' H4a'B . . . 113(3) ?
H4a'A C4a' H4a'B . . . 106(4) ?
Co N3a' C4a' . . . 107.5(2) ?
Co N3a' C2a' . . . 118.4(3) ?
Co N3a' H3a' . . . 108(3) ?
C4a' N3a' C2a' . . . 112.6(4) ?
C4a' N3a' H3a' . . . 105(3) ?
C2a' N3a' H3a' . . . 104(4) ?
N3a' C2a' C1' . . . 112.0(3) ?
N3a' C2a' H2a'A . . . 107(3) ?
N3a' C2a' H2a'B . . . 106(3) ?
C1' C2a' H2a'A . . . 109(3) ?
C1' C2a' H2a'B . . . 110(3) ?
H2a'A C2a' H2a'B . . . 113(3) ?
C1 C2b N3b . . . 112.3(3) ?
C1 C2b H2bA . . . 112(3) ?
C1 C2b H2bB . . . 112(3) ?
N3b C2b H2bA . . . 106(3) ?
N3b C2b H2bB . . . 110(3) ?
H2bA C2b H2bB . . . 103(3) ?
Co N3b C2b . . . 118.8(3) ?
Co N3b C4b . . . 108.3(3) ?
Co N3b H3b . . . 111(3) ?
C2b N3b C4b . . . 112.8(4) ?
C2b N3b H3b . . . 103(4) ?
C4b N3b H3b . . . 101(4) ?
N3b C4b C4b' . . . 105.4(4) ?
N3b C4b H4bA . . . 106(3) ?
N3b C4b H4bB . . . 109(3) ?
C4b' C4b H4bA . . . 116(3) ?
C4b' C4b H4bB . . . 110(3) ?
H4bA C4b H4bB . . . 110(3) ?
C4b C4b' N3b' . . . 107.4(4) ?
C4b C4b' H4b'A . . . 111(3) ?
C4b C4b' H4b'B . . . 117(3) ?
N3b' C4b' H4b'A . . . 112(2) ?
N3b' C4b' H4b'B . . . 111(2) ?
H4b'A C4b' H4b'B . . . 99(5) ?
Co N3b' C4b' . . . 106.7(3) ?
Co N3b' C2b' . . . 117.7(3) ?
Co N3b' H3b' . . . 106(5) ?
C4b' N3b' C2b' . . . 113.9(4) ?
C4b' N3b' H3b' . . . 105(3) ?
C2b' N3b' H3b' . . . 107(4) ?
N3b' C2b' C1' . . . 113.4(5) ?
N3b' C2b' H2b'A . . . 107(3) ?
N3b' C2b' H2b'B . . . 106(3) ?
C1' C2b' H2b'A . . . 109(3) ?
C1' C2b' H2b'B . . . 109(2) ?
H2b'A C2b' H2b'B . . . 113(4) ?
C1 C2c N3c . . . 112.9(5) ?
C1 C2c H2cA . . . 110(2) ?
C1 C2c H2cB . . . 106(2) ?
N3c C2c H2cA . . . 108(2) ?
N3c C2c H2cB . . . 107(3) ?
H2cA C2c H2cB . . . 112(4) ?
Co N3c C2c . . . 117.9(3) ?
Co N3c C4c . . . 107.2(3) ?
Co N3c H3c . . . 102(4) ?
C2c N3c C4c . . . 113.4(4) ?
C2c N3c H3c . . . 109(4) ?
C4c N3c H3c . . . 107(3) ?
N3c C4c C4c' . . . 106.9(4) ?
N3c C4c H4cA . . . 111(3) ?
N3c C4c H4cB . . . 105(2) ?
C4c' C4c H4cA . . . 108(3) ?
C4c' C4c H4cB . . . 113(3) ?
H4cA C4c H4cB . . . 113(4) ?
C4c C4c' N3c' . . . 105.9(4) ?
C4c C4c' H4c'A . . . 111(3) ?
C4c C4c' H4c'B . . . 115(3) ?
N3c' C4c' H4c'A . . . 109(3) ?
N3c' C4c' H4c'B . . . 109(4) ?
H4c'A C4c' H4c'B . . . 106(3) ?
Co N3c' C4c' . . . 108.2(3) ?
Co N3c' C2c' . . . 118.3(3) ?
Co N3c' H3c' . . . 106(3) ?
C4c' N3c' C2c' . . . 112.9(3) ?
C4c' N3c' H3c' . . . 106(4) ?
C2c' N3c' H3c' . . . 105(4) ?
N3c' C2c' C1' . . . 112.7(4) ?
N3c' C2c' H2c'A . . . 112(3) ?
N3c' C2c' H2c'B . . . 105(3) ?
C1' C2c' H2c'A . . . 106(2) ?
C1' C2c' H2c'B . . . 108(3) ?
H2c'A C2c' H2c'B . . . 112(4) ?
C2a' C1' C2b' . . . 112.7(4) ?
C2a' C1' C2c' . . . 111.5(4) ?
C2a' C1' N0' . . . 107.3(3) ?
C2b' C1' C2c' . . . 111.9(3) ?
C2b' C1' N0' . . . 108.5(4) ?
C2c' C1' N0' . . . 104.5(3) ?
C1' N0' C01' . . . 117.0(4) ?
C1' N0' H0'A . . . 107(3) ?
C1' N0' H0'B . . . 103(3) ?
C01' N0' H0'A . . . 108(2) ?
C01' N0' H0'B . . . 110(3) ?
H0'A N0' H0'B . . . 112(4) ?
N0' C01' C02' . . . 109.2(4) ?
N0' C01' H01'A . . . 113(3) ?
N0' C01' H01'B . . . 113(3) ?
C02' C01' H01'A . . . 107(4) ?
C02' C01' H01'B . . . 109(3) ?
H01'A C01' H01'B . . . 107(4) ?
C01' C02' O1' . . . 123.9(5) ?
C01' C02' O2' . . . 109.9(4) ?
O1' C02' O2' . . . 126.1(6) ?
C02' O2' H2' . . . 116(4) ?
O11 S1 O12 . . . 111.7(3) ?
O11 S1 O13 . . . 109.2(3) ?
O11 S1 O14 . . . 110.5(2) ?
O12 S1 O13 . . . 107.8(2) ?
O12 S1 O14 . . . 108.4(2) ?
O13 S1 O14 . . . 109.2(3) ?
O21 S2 O22 . . . 108.8(2) ?
O21 S2 O23 . . . 110.44(17) ?
O21 S2 O24 . . . 110.2(2) ?
O22 S2 O23 . . . 109.2(2) ?
O22 S2 O24 . . . 107.96(18) ?
O23 S2 O24 . . . 110.3(2) ?
H01a O01 H01b . . . 112(7) ?
H02A O02 H02B . . . 108(8) ?
H03A O03 H03B . . . 107(5) ?
H04A O04 H04B . . . 108(6) ?
H05A O05 H05B . . . 92(7) ?

loop_
_geom_bond_atom_site_label_1
_geom_bond_atom_site_label_2
_geom_bond_site_symmetry_1
_geom_bond_site_symmetry_2
_geom_bond_distance
_geom_bond_publ_flag
Co N3a . . 1.980(4) ?
Co N3a' . . 1.979(3) ?
Co N3b . . 1.964(3) ?
Co N3b' . . 1.978(5) ?
Co N3c . . 1.972(5) ?
Co N3c' . . 1.980(4) ?
N0 C01 . . 1.503(7) ?
N0 C1 . . 1.527(6) ?
N0 H0A . . .84(4) ?
N0 H0B . . 1.00(5) ?
C01 C02 . . 1.511(8) ?
C01 H01A . . 1.01(4) ?
C01 H01B . . 1.00(5) ?
C02 O1 . . 1.185(5) ?
C02 O2 . . 1.330(7) ?
O2 H2 . . .76(7) ?
C1 C2a . . 1.530(6) ?
C1 C2b . . 1.530(6) ?
C1 C2c . . 1.524(6) ?
C2a N3a . . 1.498(7) ?
C2a H2aA . . .94(4) ?
C2a H2aB . . .98(4) ?
N3a C4a . . 1.487(5) ?
N3a H3a . . .74(5) ?
C4a C4a' . . 1.516(7) ?
C4a H4aA . . 1.00(4) ?
C4a H4aB . . .95(6) ?
C4a' N3a' . . 1.481(6) ?
C4a' H4a'A . . .98(4) ?
C4a' H4a'B . . .91(5) ?
N3a' C2a' . . 1.496(7) ?
N3a' H3a' . . .77(5) ?
C2a' C1' . . 1.527(6) ?
C2a' H2a'A . . .96(4) ?
C2a' H2a'B . . .93(4) ?
C2b N3b . . 1.489(7) ?
C2b H2bA . . .97(4) ?
C2b H2bB . . .98(4) ?
N3b C4b . . 1.497(8) ?
N3b H3b . . .75(4) ?
C4b C4b' . . 1.511(8) ?
C4b H4bA . . .97(3) ?
C4b H4bB . . .97(4) ?
C4b' N3b' . . 1.489(5) ?
C4b' H4b'A . . .93(5) ?
C4b' H4b'B . . .94(5) ?
N3b' C2b' . . 1.485(6) ?
N3b' H3b' . . .75(5) ?
C2b' C1' . . 1.519(6) ?
C2b' H2b'A . . .92(5) ?
C2b' H2b'B . . .95(4) ?
C2c N3c . . 1.487(7) ?
C2c H2cA . . 1.03(4) ?
C2c H2cB . . .91(5) ?
N3c C4c . . 1.494(6) ?
N3c H3c . . .92(4) ?
C4c C4c' . . 1.505(8) ?
C4c H4cA . . .92(6) ?
C4c H4cB . . .96(3) ?
C4c' N3c' . . 1.496(7) ?
C4c' H4c'A . . .94(3) ?
C4c' H4c'B . . .99(5) ?
N3c' C2c' . . 1.485(7) ?
N3c' H3c' . . .82(3) ?
C2c' C1' . . 1.526(6) ?
C2c' H2c'A . . .91(4) ?
C2c' H2c'B . . .93(4) ?
C1' N0' . . 1.517(6) ?
N0' C01' . . 1.494(6) ?
N0' H0'A . . .91(4) ?
N0' H0'B . . .97(4) ?
C01' C02' . . 1.509(9) ?
C01' H01'A . . .96(6) ?
C01' H01'B . . 1.03(5) ?
C02' O1' . . 1.191(6) ?
C02' O2' . . 1.314(6) ?
O2' H2' . . .85(7) ?
S1 O11 . . 1.452(4) ?
S1 O12 . . 1.453(3) ?
S1 O13 . . 1.447(6) ?
S1 O14 . . 1.452(4) ?
S2 O21 . . 1.465(4) ?
S2 O22 . . 1.485(4) ?
S2 O23 . . 1.472(3) ?
S2 O24 . . 1.465(4) ?
O01 H01a . . .78(8) ?
O01 H01b . . .94(6) ?
O02 H02A . . .87(7) ?
O02 H02B . . .76(8) ?
O03 H03A . . .90(6) ?
O03 H03B . . .80(7) ?
O04 H04A . . .78(5) ?
O04 H04B . . .95(9) ?
O05 H05A . . 1.19(7) ?
O05 H05B . . .79(8) ?

loop_
_geom_contact_atom_site_label_1
_geom_contact_atom_site_label_2
_geom_contact_distance
_geom_contact_site_symmetry_1
_geom_contact_site_symmetry_2
_geom_contact_publ_flag
Co C1 3.044(5) . . ?
Co C2a 3.001(5) . . ?
Co C4a 2.808(5) . . ?
Co C4a' 2.805(4) . . ?
Co C2a' 2.996(4) . . ?
Co C2b 2.981(4) . . ?
Co C4b 2.819(5) . . ?
Co C4b' 2.796(6) . . ?
Co C2b' 2.975(6) . . ?
Co C2c 2.974(6) . . ?
Co C4c 2.805(6) . . ?
Co C4c' 2.831(5) . . ?
Co C2c' 2.985(5) . . ?
Co C1' 3.044(5) . . ?
Co H3a 2.34(4) . . ?
Co H4aB 3.07(5) . . ?
Co H4a'B 3.07(4) . . ?
Co H3a' 2.33(4) . . ?
Co H3b 2.34(3) . . ?
Co H4bB 3.08(4) . . ?
Co H4b'B 3.13(6) . . ?
Co H3b' 2.30(6) . . ?
Co H3c 2.34(6) . . ?
Co H4cB 3.01(4) . . ?
Co H4c'A 3.09(4) . . ?
Co H3c' 2.34(4) . . ?
N0 C02 2.471(8) . . ?
N0 O1 2.771(6) . . ?
N0 C2a 2.476(7) . . ?
N0 C2b 2.429(7) . . ?
N0 C2c 2.453(5) . . ?
N0 S2 3.682(4) . '1 545' ?
N0 O21 2.769(5) . '1 545' ?
N0 Cl 3.133(4) . '2 677' ?
N0 H01A 2.09(5) . . ?
N0 H01B 2.12(5) . . ?
N0 H2aA 2.67(4) . . ?
N0 H2aB 2.69(4) . . ?
N0 H2bA 2.67(4) . . ?
N0 H2bB 2.57(5) . . ?
N0 H2cB 2.52(4) . . ?
C01 O1 2.408(5) . . ?
C01 O2 2.283(8) . . ?
C01 C1 2.562(8) . . ?
C01 C2c 2.841(7) . . ?
C01 S2 3.963(5) . '1 545' ?
C01 Cl 3.281(5) . '2 677' ?
C01 H0A 1.95(5) . . ?
C01 H0B 2.06(5) . . ?
C01 H2cA 2.58(4) . . ?
C02 H0A 2.60(5) . . ?
C02 H0B 2.64(6) . . ?
C02 H01A 2.10(4) . . ?
C02 H01B 2.11(5) . . ?
C02 H2 1.71(8) . . ?
O1 O2 2.251(5) . . ?
O1 H0B 2.62(6) . . ?
O1 H2 2.27(6) . . ?
O2 S2 3.491(5) . '2 677' ?
O2 O22 2.618(6) . '2 677' ?
O2 H01A 2.55(5) . . ?
O2 H01B 2.46(7) . . ?
C1 N3a 2.502(6) . . ?
C1 N3b 2.507(7) . . ?
C1 N3c 2.510(5) . . ?
C1 H0A 1.95(4) . . ?
C1 H0B 2.07(6) . . ?
C1 H2aA 2.03(4) . . ?
C1 H2aB 2.11(4) . . ?
C1 H2bA 2.09(4) . . ?
C1 H2bB 2.11(4) . . ?
C1 H2cA 2.12(4) . . ?
C1 H2cB 1.98(5) . . ?
C2a C4a 2.484(5) . . ?
C2a C2b 2.522(6) . . ?
C2a N3b 2.974(6) . . ?
C2a C2c 2.534(7) . . ?
C2a H0A 2.50(4) . . ?
C2a H3a 1.77(5) . . ?
C2a H4aA 2.68(3) . . ?
C2a H4aB 2.59(4) . . ?
C2a H2cA 2.69(5) . . ?
N3a C4a' 2.405(5) . . ?
N3a N3a' 2.708(5) . . ?
N3a N3b 2.793(5) . . ?
N3a N3b' 2.874(7) . . ?
N3a C2c 2.958(7) . . ?
N3a N3c 2.810(6) . . ?
N3a S2 3.904(5) . . ?
N3a O23 2.880(6) . . ?
N3a H2aA 2.02(3) . . ?
N3a H2aB 1.96(5) . . ?
N3a H4aA 2.01(4) . . ?
N3a H4aB 1.99(5) . . ?
N3a H4a'B 2.59(4) . . ?
N3a H3b' 2.62(6) . . ?
C4a N3a' 2.403(7) . . ?
C4a H2aB 2.33(4) . . ?
C4a H3a 1.86(4) . . ?
C4a H4a'A 2.05(4) . . ?
C4a H4a'B 2.00(5) . . ?
C4a H3a' 2.55(5) . . ?
C4a' C2a' 2.478(7) . . ?
C4a' S2 3.938(5) . . ?
C4a' H3a 2.60(3) . . ?
C4a' H4aA 2.13(5) . . ?
C4a' H4aB 2.08(6) . . ?
C4a' H3a' 1.84(5) . . ?
C4a' H2a'B 2.37(4) . . ?
N3a' N3b' 2.823(5) . . ?
N3a' C2b' 2.980(8) . . ?
N3a' N3c 2.842(5) . . ?
N3a' N3c' 2.806(4) . . ?
N3a' C1' 2.507(7) . . ?
N3a' O13 2.794(7) . . ?
N3a' H4aB 2.65(6) . . ?
N3a' H4a'A 2.09(4) . . ?
N3a' H4a'B 2.02(4) . . ?
N3a' H2a'A 2.00(4) . . ?
N3a' H2a'B 1.97(5) . . ?
N3a' H3c 2.48(6) . . ?
C2a' C2b' 2.536(7) . . ?
C2a' N3c' 2.984(5) . . ?
C2a' C2c' 2.524(6) . . ?
C2a' N0' 2.452(8) . . ?
C2a' H4a'B 2.67(4) . . ?
C2a' H3a' 1.84(6) . . ?
C2a' H2b'B 2.63(5) . . ?
C2a' H2c'A 2.69(4) . . ?
C2a' H0'A 2.54(5) . . ?
C2b C4b 2.488(9) . . ?
C2b C2c 2.545(7) . . ?
C2b N3c 2.983(5) . . ?
C2b H0A 2.61(5) . . ?
C2b H0B 2.47(7) . . ?
C2b H2aA 2.60(3) . . ?
C2b H3b 1.81(5) . . ?
C2b H4bA 2.65(6) . . ?
C2b H4bB 2.66(5) . . ?
C2b H2cB 2.69(5) . . ?
N3b C4b' 2.393(8) . . ?
N3b N3b' 2.703(6) . . ?
N3b N3c 2.799(5) . . ?
N3b N3c' 2.870(5) . . ?
N3b O03 2.821(5) . . ?
N3b H2bA 1.99(5) . . ?
N3b H2bB 2.04(4) . . ?
N3b H4bA 2.00(5) . . ?
N3b H4bB 2.04(4) . . ?
N3b H3c' 2.61(4) . . ?
C4b N3b' 2.418(5) . . ?
C4b H2bB 2.45(5) . . ?
C4b H3b 1.80(5) . . ?
C4b H4b'A 2.04(5) . . ?
C4b H4b'B 2.11(6) . . ?
C4b H3b' 2.53(4) . . ?
C4b' C2b' 2.493(6) . . ?
C4b' H3b 2.52(6) . . ?
C4b' H4bA 2.13(4) . . ?
C4b' H4bB 2.06(4) . . ?
C4b' H3b' 1.83(4) . . ?
C4b' H2b'A 2.42(4) . . ?
N3b' N3c' 2.805(6) . . ?
N3b' C2c' 2.982(6) . . ?
N3b' C1' 2.510(5) . . ?
N3b' S2 3.719(4) . . ?
N3b' O23 2.958(5) . . ?
N3b' H3a 2.69(5) . . ?
N3b' H4bB 2.62(4) . . ?
N3b' H4b'A 2.03(4) . . ?
N3b' H4b'B 2.02(4) . . ?
N3b' H2b'A 1.97(5) . . ?
N3b' H2b'B 1.97(5) . . ?
C2b' C2c' 2.523(7) . . ?
C2b' N0' 2.464(6) . . ?
C2b' C01' 2.983(7) . . ?
C2b' H4b'B 2.61(4) . . ?
C2b' H3b' 1.84(5) . . ?
C2b' H2c'B 2.60(4) . . ?
C2b' H0'B 2.59(4) . . ?
C2b' H01'A 2.69(6) . . ?
C2c C4c 2.492(7) . . ?
C2c S2 3.865(5) . '1 545' ?
C2c H01A 2.48(5) . . ?
C2c H3c 1.99(4) . . ?
C2c H4cB 2.59(4) . . ?
N3c C4c' 2.410(6) . . ?
N3c N3c' 2.698(6) . . ?
N3c S1 3.543(4) . . ?
N3c O13 2.869(4) . . ?
N3c H3a' 2.61(4) . . ?
N3c H2cA 2.06(5) . . ?
N3c H2cB 1.95(5) . . ?
N3c H4cA 2.02(5) . . ?
N3c H4cB 1.97(3) . . ?
N3c H4c'A 2.62(4) . . ?
C4c N3c' 2.396(8) . . ?
C4c S1 3.854(5) . . ?
C4c H2cB 2.39(5) . . ?
C4c H3c 1.97(4) . . ?
C4c H4c'A 2.04(4) . . ?
C4c H4c'B 2.13(6) . . ?
C4c H3c' 2.57(6) . . ?
C4c' C2c' 2.484(9) . . ?
C4c' H3c 2.57(5) . . ?
C4c' H4cA 1.99(6) . . ?
C4c' H4cB 2.08(4) . . ?
C4c' H3c' 1.89(5) . . ?
C4c' H2c'A 2.47(5) . . ?
N3c' C1' 2.507(6) . . ?
N3c' O03 2.829(4) . . ?
N3c' H3b 2.68(4) . . ?
N3c' H4cB 2.61(5) . . ?
N3c' H4c'A 2.00(4) . . ?
N3c' H4c'B 2.05(6) . . ?
N3c' H2c'A 2.01(4) . . ?
N3c' H2c'B 1.95(5) . . ?
C2c' N0' 2.406(6) . . ?
C2c' H2a'A 2.62(3) . . ?
C2c' H4c'A 2.62(5) . . ?
C2c' H3c' 1.87(4) . . ?
C2c' H0'A 2.54(4) . . ?
C2c' H0'B 2.44(5) . . ?
C1' C01' 2.568(7) . . ?
C1' H2a'A 2.05(4) . . ?
C1' H2a'B 2.04(3) . . ?
C1' H2b'A 2.01(5) . . ?
C1' H2b'B 2.04(5) . . ?
C1' H2c'A 1.98(4) . . ?
C1' H2c'B 2.02(3) . . ?
C1' H0'A 1.98(4) . . ?
C1' H0'B 1.98(5) . . ?
N0' C02' 2.447(7) . . ?
N0' O1' 2.697(6) . . ?
N0' S1 3.727(4) . '2 777' ?
N0' O12 2.671(5) . '1 554' ?
N0' O14 2.750(6) . '2 777' ?
N0' H2a'A 2.66(5) . . ?
N0' H2a'B 2.60(4) . . ?
N0' H2b'A 2.56(4) . . ?
N0' H2c'A 2.44(5) . . ?
N0' H2c'B 2.62(3) . . ?
N0' H01'A 2.06(7) . . ?
N0' H01'B 2.11(4) . . ?
C01' O1' 2.388(7) . . ?
C01' O2' 2.314(8) . . ?
C01' H0'A 1.97(5) . . ?
C01' H0'B 2.05(4) . . ?
C02' H0'A 2.61(5) . . ?
C02' H0'B 2.63(4) . . ?
C02' H01'A 2.01(6) . . ?
C02' H01'B 2.08(6) . . ?
C02' H2' 1.85(7) . . ?
O1' O2' 2.234(5) . . ?
O1' H2c'B 2.63(4) . '2 776' ?
O1' H0'A 2.64(6) . . ?
O1' H0'B 2.61(4) . . ?
O1' H2' 2.40(7) . . ?
O2' H01'A 2.48(6) . . ?
O2' H01'B 2.53(6) . . ?
S1 O02 3.582(5) . '1 556' ?
S1 O04 3.790(5) . . ?
S1 O05 3.894(5) . . ?
S1 H3a' 3.45(6) . . ?
S1 H2a'A 3.66(4) . '2 777' ?
S1 H2b'A 3.42(5) . '1 556' ?
S1 H2cA 3.60(4) . . ?
S1 H3c 2.74(5) . . ?
S1 H4cA 3.40(4) . . ?
S1 H4c'A 3.56(5) . . ?
S1 H2c'A 3.18(4) . '2 777' ?
S1 H2c'B 3.29(5) . '1 556' ?
S1 H0'A 2.85(5) . '2 777' ?
S1 H0'B 3.09(4) . '1 556' ?
S1 H02B 2.83(7) . '1 556' ?
S1 H04A 3.15(5) . . ?
S1 H05B 3.29(8) . . ?
O11 O12 2.404(4) . . ?
O11 O13 2.362(7) . . ?
O11 O14 2.386(5) . . ?
O11 O05 2.751(7) . . ?
O11 H2cA 2.58(4) . . ?
O11 H3c 2.66(6) . . ?
O11 H05B 2.03(7) . . ?
O12 O13 2.343(6) . . ?
O12 O14 2.356(5) . . ?
O12 O02 2.982(7) . '1 556' ?
O12 H2c'A 2.57(4) . '2 777' ?
O12 H0'B 1.70(4) . '1 556' ?
O12 H02B 2.29(9) . '1 556' ?
O13 O14 2.363(7) . . ?
O13 H3a' 2.03(6) . . ?
O13 H3c 1.97(4) . . ?
O13 H02B 2.43(6) . '1 556' ?
O14 O04 2.786(6) . . ?
O14 H2a'A 2.49(4) . '2 777' ?
O14 H0'A 1.86(5) . '2 777' ?
O14 H04A 2.03(5) . . ?
S2 O01 3.736(6) . . ?
S2 O05 3.732(4) . '1 565' ?
S2 H0B 2.85(6) . '1 565' ?
S2 H01A 3.59(4) . '1 565' ?
S2 H2 2.92(8) . '2 677' ?
S2 H3a 3.25(5) . . ?
S2 H4a'B 3.11(4) . . ?
S2 H2bA 3.59(5) . '1 565' ?
S2 H2bB 3.20(4) . '2 676' ?
S2 H3b' 2.99(5) . . ?
S2 H2b'B 3.50(4) . . ?
S2 H2cB 3.01(5) . '1 565' ?
S2 H01a 3.03(8) . . ?
S2 H05A 2.70(7) . '1 565' ?
O21 O22 2.398(5) . . ?
O21 O23 2.412(5) . . ?
O21 O24 2.402(4) . . ?
O21 H0B 1.80(5) . '1 565' ?
O21 H2bA 2.57(5) . '1 565' ?
O21 H2bB 2.26(4) . '2 676' ?
O22 O23 2.410(4) . . ?
O22 O24 2.386(5) . . ?
O22 O05 2.732(5) . '1 565' ?
O22 H01A 2.61(4) . '1 565' ?
O22 H2 1.89(8) . '2 677' ?
O22 H05A 1.58(6) . '1 565' ?
O23 O24 2.410(5) . . ?
O23 H3a 2.15(5) . . ?
O23 H3b' 2.23(5) . . ?
O24 O01 2.785(7) . . ?
O24 H2b'B 2.36(4) . . ?
O24 H01a 2.01(8) . . ?
Cl O01 3.043(4) . '1 556' ?
Cl H0A 2.44(4) . '2 677' ?
Cl H01B 2.60(4) . . ?
Cl H2aA 2.96(4) . '2 677' ?
Cl H2aB 2.70(4) . . ?
Cl H4b'A 2.61(5) . '1 556' ?
Cl H01b 2.13(6) . '1 556' ?
O01 O02 2.787(7) . . ?
O01 O03 2.756(7) . '1 565' ?
O01 H02A 1.93(6) . . ?
O01 H03B 1.99(7) . '1 565' ?
O03 O05 2.693(7) . '1 554' ?
O03 H3b 2.08(5) . . ?
O03 H4cB 2.70(5) . . ?
O03 H3c' 2.04(3) . . ?
O04 O05 2.860(9) . . ?
O04 H2a'B 2.41(4) . '1 545' ?
O04 H01'B 2.29(5) . '1 545' ?
O05 H03A 1.81(6) . '1 556' ?
O05 H04B 1.92(9) . . ?
H0A H0B 1.48(7) . . ?
H0A H01B 2.40(6) . . ?
H0A H2aA 2.39(6) . . ?
H0B H2bA 2.35(8) . . ?
H01A H01B 1.50(7) . . ?
H01A H2cA 2.07(7) . . ?
H01B H2aB 2.32(9) . . ?
H2aA H2aB 1.59(6) . . ?
H2aA H3a 1.95(6) . . ?
H2aB H3a 2.28(8) . . ?
H2aB H4aA 2.30(6) . . ?
H2aB H4aB 2.25(5) . . ?
H3a H4aA 2.11(5) . . ?
H3a H3b' 2.27(8) . . ?
H4aA H4aB 1.58(7) . . ?
H4aA H4a'B 2.34(7) . . ?
H4aB H4a'A 2.39(7) . . ?
H4a'A H4a'B 1.51(6) . . ?
H4a'A H3a' 2.20(6) . . ?
H4a'B H2a'B 2.37(6) . . ?
H3a' H2a'A 1.98(7) . . ?
H3a' H2a'B 2.36(8) . . ?
H3a' H3c 2.03(7) . . ?
H2a'A H2a'B 1.57(6) . . ?
H2a'B H01'B 2.22(8) . . ?
H2bA H2bB 1.53(6) . . ?
H2bA H3b 1.95(8) . . ?
H2bB H3b 2.36(6) . . ?
H2bB H4bA 2.38(8) . . ?
H3b H4bA 2.04(7) . . ?
H3b H3c' 2.22(6) . . ?
H4bA H4bB 1.59(5) . . ?
H4bB H4b'A 2.35(7) . . ?
H4b'A H4b'B 1.42(7) . . ?
H4b'A H3b' 2.15(6) . . ?
H4b'B H2b'A 2.32(6) . . ?
H3b' H2b'A 2.37(7) . . ?
H3b' H2b'B 1.98(7) . . ?
H2b'A H2b'B 1.56(6) . . ?
H2b'A H0'B 2.34(6) . . ?
H2b'B H01'A 2.27(8) . . ?
H2cA H2cB 1.61(5) . . ?
H2cA H3c 2.11(7) . . ?
H2cB H4cB 2.31(7) . . ?
H3c H4cA 2.22(6) . . ?
H4cA H4cB 1.57(6) . . ?
H4cA H4c'A 2.28(7) . . ?
H4c'A H4c'B 1.54(6) . . ?
H4c'B H3c' 2.19(7) . . ?
H3c' H2c'B 1.95(7) . . ?
H2c'A H2c'B 1.53(6) . . ?
H2c'A H0'A 2.24(6) . . ?
H2c'B H0'B 2.30(6) . . ?
H0'A H0'B 1.56(6) . . ?
H0'A H01'B 2.34(6) . . ?
H0'B H01'A 2.37(7) . . ?
H01'A H01'B 1.59(8) . . ?
H01a H01b 1.43(9) . . ?
H01b H03B 2.36(11) . '1 565' ?
H02A H02B 1.32(10) . . ?
H03A H03B 1.36(10) . . ?
H03A H05B 2.19(12) . '1 554' ?
H04A H04B 1.41(11) . . ?
H04B H05B 2.22(11) . . ?
H05A H05B 1.45(9) . . ?

loop_
_geom_hbond_atom_site_label_D
_geom_hbond_atom_site_label_H
_geom_hbond_atom_site_label_A
_geom_hbond_site_symmetry_D
_geom_hbond_site_symmetry_H
_geom_hbond_site_symmetry_A
_geom_hbond_distance_DH
_geom_hbond_distance_HA
_geom_hbond_distance_DA
_geom_hbond_angle_DHA
_geom_hbond_publ_flag
? ? ? ? ? ? ? ? ? ? ?

loop_
_geom_torsion_atom_site_label_1
_geom_torsion_atom_site_label_2
_geom_torsion_atom_site_label_3
_geom_torsion_atom_site_label_4
_geom_torsion_site_symmetry_1
_geom_torsion_site_symmetry_2
_geom_torsion_site_symmetry_3
_geom_torsion_site_symmetry_4
_geom_torsion
_geom_torsion_publ_flag
? ? ? ? ? ? ? ? ? ?
